data_7219214
loop_
_publ_author_name
'Liu, Beibei'
'Bai, Liang'
'Lin, Xiaoling'
'Li, Kaixuan'
'Huang, Hui'
'Hu, Hailiang'
'Liu, Yang'
'Kang, Zhenhui'

_publ_section_title
;
 Crystal engineering towards the luminescence property trimming of hybrid
 coordination polymers
;
_journal_issue 7
_journal_name_full CrystEngComm
_journal_page_first 1686
_journal_paper_doi 10.1039/C4CE02121E
_journal_volume 17
_journal_year 2015
_chemical_formula_moiety 'C3 H5 Cu N4 S'
_chemical_formula_sum 'C3 H5 Cu N4 S'
_chemical_formula_weight 192.71
_chemical_name_systematic
; 
 ? 
;
_space_group_IT_number 14
_symmetry_cell_setting monoclinic
_symmetry_space_group_name_Hall '-P 2ybc'
_symmetry_space_group_name_H-M 'P 1 21/c 1'
_atom_sites_solution_hydrogens geom
_atom_sites_solution_primary direct
_atom_sites_solution_secondary difmap
_audit_creation_method SHELXL-97
_audit_update_record
;
2014-09-15 deposited with the CCDC.
2015-01-02 downloaded from the CCDC.
;
_cell_angle_alpha 90.00
_cell_angle_beta 106.422(2)
_cell_angle_gamma 90.00
_cell_formula_units_Z 4
_cell_length_a 8.7795(14)
_cell_length_b 6.4704(11)
_cell_length_c 10.8283(17)
_cell_measurement_reflns_used 2187
_cell_measurement_temperature 296(2)
_cell_measurement_theta_max 28.188
_cell_measurement_theta_min 3.7165
_cell_volume 590.03(17)
_computing_cell_refinement 'Bruker SMART'
_computing_data_collection 'Bruker SMART'
_computing_data_reduction 'Bruker SMART'
_computing_molecular_graphics 'Bruker SHELXTL'
_computing_publication_material 'Bruker SHELXTL'
_computing_structure_refinement 'SHELXL-97 (Sheldrick, 1997)'
_computing_structure_solution 'SHELXS-97 (Sheldrick, 1990)'
_diffrn_ambient_temperature 296(2)
_diffrn_measured_fraction_theta_full 0.993
_diffrn_measured_fraction_theta_max 0.993
_diffrn_measurement_device_type 'Bruker APEX-II CCD'
_diffrn_measurement_method '\f and \w scans'
_diffrn_radiation_monochromator graphite
_diffrn_radiation_source 'fine-focus sealed tube'
_diffrn_radiation_type MoK\a
_diffrn_radiation_wavelength 0.71073
_diffrn_reflns_av_R_equivalents 0.0196
_diffrn_reflns_av_sigmaI/netI 0.0231
_diffrn_reflns_limit_h_max 11
_diffrn_reflns_limit_h_min -9
_diffrn_reflns_limit_k_max 8
_diffrn_reflns_limit_k_min -7
_diffrn_reflns_limit_l_max 9
_diffrn_reflns_limit_l_min -14
_diffrn_reflns_number 3782
_diffrn_reflns_theta_full 28.23
_diffrn_reflns_theta_max 28.23
_diffrn_reflns_theta_min 2.42
_exptl_absorpt_coefficient_mu 3.951
_exptl_absorpt_correction_T_max 0.5887
_exptl_absorpt_correction_T_min 0.5887
_exptl_absorpt_correction_type multi-scan
_exptl_absorpt_process_details multi-scan
_exptl_crystal_colour Yellow
_exptl_crystal_density_diffrn 2.169
_exptl_crystal_density_method 'not measured'
_exptl_crystal_description Block
_exptl_crystal_F_000 384
_exptl_crystal_size_max 0.15
_exptl_crystal_size_mid 0.15
_exptl_crystal_size_min 0.15
_refine_diff_density_max 1.890
_refine_diff_density_min -0.504
_refine_diff_density_rms 0.105
_refine_ls_extinction_method none
_refine_ls_goodness_of_fit_ref 1.066
_refine_ls_hydrogen_treatment mixed
_refine_ls_matrix_type full
_refine_ls_number_parameters 83
_refine_ls_number_reflns 1449
_refine_ls_number_restraints 0
_refine_ls_restrained_S_all 1.066
_refine_ls_R_factor_all 0.0303
_refine_ls_R_factor_gt 0.0266
_refine_ls_shift/su_max 0.001
_refine_ls_shift/su_mean 0.000
_refine_ls_structure_factor_coef Fsqd
_refine_ls_weighting_details 'calc w=1/[\s^2^(Fo^2^)+(0.0436P)^2^+0.2036P] where P=(Fo^2^+2Fc^2^)/3'
_refine_ls_weighting_scheme calc
_refine_ls_wR_factor_gt 0.0666
_refine_ls_wR_factor_ref 0.0684
_reflns_number_gt 1308
_reflns_number_total 1449
_reflns_threshold_expression >2sigma(I)
_cod_data_source_file c4ce02121e2.cif
_cod_data_source_block 3
_cod_depositor_comments
;
The following automatic conversions were performed:

'_symmetry_cell_setting' value 'Monoclinic' changed to 'monoclinic'
according to
/usr/data/users/saulius/crontab/automatic-downloads/rss-feeds/RSC/lib/dictionaries/cif_core.dic
dictionary named 'cif_core.dic' version 2.4.2 from 2011-04-26.

Automatic conversion script
Id: cif_fix_values 2935 2014-11-11 08:27:57Z andrius 

 Adding full bibliography for 7219212--7219215.cif.
;
_cod_original_sg_symbol_H-M P21/c
_cod_database_code 7219214

loop_
_symmetry_equiv_pos_as_xyz
'x, y, z'
'-x, y+1/2, -z+1/2'
'-x, -y, -z'
'x, -y-1/2, z-1/2'

loop_
_atom_site_label
_atom_site_type_symbol
_atom_site_fract_x
_atom_site_fract_y
_atom_site_fract_z
_atom_site_U_iso_or_equiv
_atom_site_adp_type
_atom_site_occupancy
_atom_site_symmetry_multiplicity
_atom_site_calc_flag
_atom_site_refinement_flags
Cu1 Cu 0.51475(3) 0.41540(4) 0.34894(2) 0.01221(11) Uani 1 1 d .
S1 S 0.25680(6) 0.23082(8) 0.28864(5) 0.01165(13) Uani 1 1 d .
N1 N 0.4023(2) -0.1392(3) 0.29954(17) 0.0109(3) Uani 1 1 d .
N2 N 0.4420(2) -0.3001(3) 0.38083(16) 0.0112(3) Uani 1 1 d .
N3 N 0.3897(2) -0.2640(3) 0.48238(16) 0.0106(3) Uani 1 1 d .
N4 N 0.3154(2) -0.0802(3) 0.47073(17) 0.0117(3) Uani 1 1 d .
C1 C 0.3256(2) -0.0084(3) 0.35804(19) 0.0106(4) Uani 1 1 d .
C2 C 0.1469(3) 0.3159(3) 0.3999(2) 0.0156(4) Uani 1 1 d .
H2A H 0.2093 0.2860 0.4873 0.019 Uiso 1 1 calc R
H2B H 0.1321 0.4644 0.3923 0.019 Uiso 1 1 calc R
C3 C -0.0133(3) 0.2128(4) 0.3749(3) 0.0220(5) Uani 1 1 d .
H3A H -0.0678 0.2670 0.4332 0.033 Uiso 1 1 calc R
H3B H 0.0010 0.0665 0.3878 0.033 Uiso 1 1 calc R
H3C H -0.0748 0.2394 0.2879 0.033 Uiso 1 1 calc R

loop_
_atom_site_aniso_label
_atom_site_aniso_U_11
_atom_site_aniso_U_22
_atom_site_aniso_U_33
_atom_site_aniso_U_23
_atom_site_aniso_U_13
_atom_site_aniso_U_12
Cu1 0.01666(16) 0.01079(15) 0.01123(16) 0.00025(8) 0.00728(11) 0.00115(9)
S1 0.0122(2) 0.0110(2) 0.0127(2) 0.00150(17) 0.00500(19) 0.00155(18)
N1 0.0111(8) 0.0108(8) 0.0116(8) 0.0000(6) 0.0045(6) -0.0007(6)
N2 0.0126(8) 0.0115(8) 0.0104(8) 0.0002(6) 0.0049(7) -0.0008(6)
N3 0.0114(8) 0.0112(8) 0.0109(8) -0.0010(6) 0.0061(6) -0.0003(6)
N4 0.0116(8) 0.0124(8) 0.0119(8) -0.0001(6) 0.0046(7) 0.0014(6)
C1 0.0096(9) 0.0100(9) 0.0127(9) -0.0005(7) 0.0040(7) -0.0010(7)
C2 0.0155(10) 0.0157(10) 0.0177(10) -0.0021(8) 0.0081(8) 0.0021(8)
C3 0.0151(11) 0.0240(12) 0.0301(13) 0.0020(10) 0.0116(9) 0.0027(9)

loop_
_atom_type_symbol
_atom_type_description
_atom_type_scat_dispersion_real
_atom_type_scat_dispersion_imag
_atom_type_scat_source
C C 0.0033 0.0016 'International Tables Vol C Tables 4.2.6.8 and 6.1.1.4'
H H 0.0000 0.0000 'International Tables Vol C Tables 4.2.6.8 and 6.1.1.4'
Cu Cu 0.3201 1.2651 'International Tables Vol C Tables 4.2.6.8 and 6.1.1.4'
N N 0.0061 0.0033 'International Tables Vol C Tables 4.2.6.8 and 6.1.1.4'
S S 0.1246 0.1234 'International Tables Vol C Tables 4.2.6.8 and 6.1.1.4'

loop_
_geom_angle_atom_site_label_1
_geom_angle_atom_site_label_2
_geom_angle_atom_site_label_3
_geom_angle
_geom_angle_site_symmetry_1
_geom_angle_site_symmetry_3
N1 Cu1 N2 120.78(7) 2_655 1_565
N1 Cu1 N3 119.45(7) 2_655 3_656
N2 Cu1 N3 110.94(7) 1_565 3_656
N1 Cu1 S1 102.64(5) 2_655 .
N2 Cu1 S1 100.11(5) 1_565 .
N3 Cu1 S1 96.82(5) 3_656 .
C1 S1 C2 99.55(10) . .
C1 S1 Cu1 97.70(7) . .
C2 S1 Cu1 107.11(8) . .
N2 N1 C1 104.49(16) . .
N2 N1 Cu1 125.79(14) . 2_645
C1 N1 Cu1 128.24(15) . 2_645
N3 N2 N1 108.67(16) . .
N3 N2 Cu1 120.32(13) . 1_545
N1 N2 Cu1 129.26(13) . 1_545
N2 N3 N4 110.51(16) . .
N2 N3 Cu1 120.54(13) . 3_656
N4 N3 Cu1 125.19(13) . 3_656
C1 N4 N3 103.74(17) . .
N4 C1 N1 112.59(18) . .
N4 C1 S1 126.61(15) . .
N1 C1 S1 120.76(16) . .
C3 C2 S1 112.77(16) . .
C3 C2 H2A 109.0 . .
S1 C2 H2A 109.0 . .
C3 C2 H2B 109.0 . .
S1 C2 H2B 109.0 . .
H2A C2 H2B 107.8 . .
C2 C3 H3A 109.5 . .
C2 C3 H3B 109.5 . .
H3A C3 H3B 109.5 . .
C2 C3 H3C 109.5 . .
H3A C3 H3C 109.5 . .
H3B C3 H3C 109.5 . .

loop_
_geom_bond_atom_site_label_1
_geom_bond_atom_site_label_2
_geom_bond_distance
_geom_bond_site_symmetry_2
Cu1 N1 1.9752(18) 2_655
Cu1 N2 2.0102(18) 1_565
Cu1 N3 2.0331(17) 3_656
Cu1 S1 2.4790(7) .
S1 C1 1.752(2) .
S1 C2 1.828(2) .
N1 N2 1.344(2) .
N1 C1 1.346(3) .
N1 Cu1 1.9752(18) 2_645
N2 N3 1.327(2) .
N2 Cu1 2.0102(18) 1_545
N3 N4 1.345(2) .
N3 Cu1 2.0331(17) 3_656
N4 C1 1.332(3) .
C2 C3 1.511(3) .
C2 H2A 0.9700 .
C2 H2B 0.9700 .
C3 H3A 0.9600 .
C3 H3B 0.9600 .
C3 H3C 0.9600 .
